data_7000678
loop_
_publ_author_name
'Zhang, Jie'
'Han, Fuyan'
'Han, Yanan'
'Chen, Zhenxia'
'Zhou, Xigeng'

_publ_section_title
;
 Synthesis and structures of titanium and yttrium complexes with
 N,N&#x2032;-tetramethylguanidinate ligands: different reactivity of
 the M--N bonds toward phenyl isocyanate
;
_journal_issue 10
_journal_name_full 'Dalton Transactions'
_journal_page_first 1806
_journal_page_last 1811
_journal_paper_doi 10.1039/b817776g
_journal_year 2009
_chemical_formula_sum 'C26 H35 N4 O2 Y'
_chemical_formula_weight 524.49
_chemical_name_systematic
;
?
;
_space_group_IT_number 2
_symmetry_cell_setting triclinic
_symmetry_space_group_name_Hall '-P 1'
_symmetry_space_group_name_H-M 'P -1'
_atom_sites_solution_hydrogens geom
_atom_sites_solution_primary direct
_atom_sites_solution_secondary difmap
_audit_creation_method SHELXL-97
_cell_angle_alpha 97.490(5)
_cell_angle_beta 92.561(5)
_cell_angle_gamma 99.995(4)
_cell_formula_units_Z 2
_cell_length_a 8.832(3)
_cell_length_b 10.901(4)
_cell_length_c 13.927(5)
_cell_measurement_reflns_used 729
_cell_measurement_temperature 293(2)
_cell_measurement_theta_max 21.617
_cell_measurement_theta_min 2.686
_cell_volume 1306.1(8)
_computing_cell_refinement 'Bruker SMART'
_computing_data_collection 'Bruker SMART'
_computing_data_reduction 'Bruker SHELXTL'
_computing_molecular_graphics 'Bruker SHELXTL'
_computing_publication_material 'Bruker SHELXTL'
_computing_structure_refinement 'SHELXL-97 (Sheldrick, 1997)'
_computing_structure_solution 'SHELXS-97 (Sheldrick, 1990)'
_diffrn_ambient_temperature 293(2)
_diffrn_measured_fraction_theta_full 0.979
_diffrn_measured_fraction_theta_max 0.979
_diffrn_measurement_device_type 'CCD area detector'
_diffrn_measurement_method 'phi and omega scans'
_diffrn_radiation_monochromator graphite
_diffrn_radiation_source 'fine-focus sealed tube'
_diffrn_radiation_type MoK\a
_diffrn_radiation_wavelength 0.71073
_diffrn_reflns_av_R_equivalents 0.0223
_diffrn_reflns_av_sigmaI/netI 0.0633
_diffrn_reflns_limit_h_max 10
_diffrn_reflns_limit_h_min -10
_diffrn_reflns_limit_k_max 11
_diffrn_reflns_limit_k_min -13
_diffrn_reflns_limit_l_max 13
_diffrn_reflns_limit_l_min -17
_diffrn_reflns_number 6036
_diffrn_reflns_theta_full 26.01
_diffrn_reflns_theta_max 26.01
_diffrn_reflns_theta_min 1.92
_diffrn_standards_decay_% 3.23
_exptl_absorpt_coefficient_mu 2.261
_exptl_absorpt_correction_T_max 0.8055
_exptl_absorpt_correction_T_min 0.6606
_exptl_absorpt_correction_type multi-scan
_exptl_crystal_density_diffrn 1.334
_exptl_crystal_density_method 'not measured'
_exptl_crystal_F_000 548
_exptl_crystal_size_max 0.20
_exptl_crystal_size_mid 0.15
_exptl_crystal_size_min 0.10
_refine_diff_density_max 0.784
_refine_diff_density_min -0.386
_refine_diff_density_rms 0.091
_refine_ls_extinction_method none
_refine_ls_goodness_of_fit_ref 1.016
_refine_ls_hydrogen_treatment mixed
_refine_ls_matrix_type full
_refine_ls_number_parameters 298
_refine_ls_number_reflns 5033
_refine_ls_number_restraints 10
_refine_ls_restrained_S_all 1.028
_refine_ls_R_factor_all 0.0813
_refine_ls_R_factor_gt 0.0549
_refine_ls_shift/su_max 0.001
_refine_ls_shift/su_mean 0.000
_refine_ls_structure_factor_coef Fsqd
_refine_ls_weighting_details 'calc w=1/[\s^2^(Fo^2^)+(0.0886P)^2^+0.0000P] where P=(Fo^2^+2Fc^2^)/3'
_refine_ls_weighting_scheme calc
_refine_ls_wR_factor_gt 0.1301
_refine_ls_wR_factor_ref 0.1450
_reflns_number_gt 3790
_reflns_number_total 5033
_reflns_threshold_expression >2sigma(I)
_cod_data_source_file b817776g.txt
_cod_data_source_block f40524a
_cod_depositor_comments
;
The following automatic conversions were performed:
'_symmetry_cell_setting' value 'Triclinic' changed to 'triclinic'
according to '/home/saulius/struct/CIF-dictionaries/cif_core.dic'
dictionary named 'cif_core.dic' version 2.4.1 from 2010-06-29.

Automatic conversion script
Id: cif_fix_enum 1527 2010-12-29 10:47:43Z saulius 
;
_cod_original_sg_symbol_H-M P-1
_cod_database_code 7000678

loop_
_symmetry_equiv_pos_as_xyz
'x, y, z'
'-x, -y, -z'

loop_
_atom_site_label
_atom_site_type_symbol
_atom_site_fract_x
_atom_site_fract_y
_atom_site_fract_z
_atom_site_U_iso_or_equiv
_atom_site_adp_type
_atom_site_occupancy
_atom_site_symmetry_multiplicity
_atom_site_calc_flag
_atom_site_refinement_flags
_atom_site_disorder_assembly
_atom_site_disorder_group
Y1 Y 1.07093(5) 1.09179(4) 0.12717(3) 0.03915(17) Uani 1 1 d . . .
O1 O 0.9165(3) 0.9100(2) 0.03603(19) 0.0421(7) Uani 1 1 d . . .
N1 N 0.8935(4) 0.9327(3) 0.1925(2) 0.0410(8) Uani 1 1 d . . .
N2 N 0.7282(4) 0.7660(3) 0.0860(2) 0.0438(8) Uani 1 1 d . . .
N3 N 0.5509(5) 0.6134(4) 0.1388(3) 0.0587(11) Uani 1 1 d . . .
N4 N 0.8089(5) 0.6283(4) 0.1875(3) 0.0586(10) Uani 1 1 d . . .
C1 C 1.0712(11) 1.3168(7) 0.2245(7) 0.108(3) Uani 1 1 d . . .
H1A H 1.1556 1.3661 0.2689 0.129 Uiso 1 1 calc R . .
C2 C 1.0460(9) 1.3296(5) 0.1290(6) 0.087(2) Uani 1 1 d . . .
H2A H 1.1099 1.3897 0.0943 0.104 Uiso 1 1 calc R . .
C3 C 0.9037(8) 1.2674(6) 0.0980(5) 0.0767(17) Uani 1 1 d . . .
H3A H 0.8501 1.2732 0.0360 0.092 Uiso 1 1 calc R . .
C4 C 0.8357(8) 1.2120(5) 0.1725(7) 0.089(2) Uani 1 1 d . . .
H4A H 0.7272 1.1731 0.1732 0.107 Uiso 1 1 calc R . .
C5 C 0.9431(13) 1.2419(7) 0.2515(5) 0.102(3) Uani 1 1 d . . .
H5A H 0.9222 1.2287 0.3182 0.123 Uiso 1 1 calc R . .
C6 C 1.3464(8) 1.1572(8) 0.2239(7) 0.101(2) Uani 1 1 d . . .
H6A H 1.3820 1.2381 0.2650 0.121 Uiso 1 1 calc R . .
C7 C 1.3790(6) 1.1328(7) 0.1323(6) 0.0809(19) Uani 1 1 d . . .
H7A H 1.4426 1.1917 0.0965 0.097 Uiso 1 1 calc R . .
C8 C 1.3338(7) 1.0080(8) 0.1025(5) 0.088(2) Uani 1 1 d . . .
H8A H 1.3619 0.9602 0.0434 0.106 Uiso 1 1 calc R . .
C9 C 1.2699(7) 0.9572(6) 0.1850(8) 0.101(3) Uani 1 1 d . . .
H9A H 1.2472 0.8680 0.1930 0.121 Uiso 1 1 calc R . .
C10 C 1.2817(8) 1.0555(11) 0.2560(5) 0.099(3) Uani 1 1 d . . .
H10A H 1.2651 1.0487 0.3243 0.119 Uiso 1 1 calc R . .
C11 C 0.8444(5) 0.8662(4) 0.1080(3) 0.0392(9) Uani 1 1 d . . .
C12 C 0.6994(5) 0.6746(4) 0.1388(3) 0.0485(11) Uani 1 1 d . . .
C13 C 0.9683(6) 0.6512(5) 0.1638(5) 0.0727(16) Uani 1 1 d . . .
H13A H 0.9757 0.6865 0.1041 0.109 Uiso 1 1 calc R . .
H13B H 1.0062 0.5734 0.1565 0.109 Uiso 1 1 calc R . .
H13C H 1.0287 0.7090 0.2149 0.109 Uiso 1 1 calc R . .
C14 C 0.7818(8) 0.5752(5) 0.2769(4) 0.0843(19) Uani 1 1 d . . .
H14A H 0.6737 0.5626 0.2868 0.126 Uiso 1 1 calc R . .
H14B H 0.8376 0.6319 0.3304 0.126 Uiso 1 1 calc R . .
H14C H 0.8163 0.4960 0.2726 0.126 Uiso 1 1 calc R . .
C15 C 0.4263(7) 0.6744(6) 0.1115(5) 0.0806(17) Uani 1 1 d . . .
H15A H 0.4643 0.7627 0.1126 0.121 Uiso 1 1 calc R . .
H15B H 0.3474 0.6630 0.1564 0.121 Uiso 1 1 calc R . .
H15C H 0.3843 0.6382 0.0473 0.121 Uiso 1 1 calc R . .
C16 C 0.5108(8) 0.4783(5) 0.1405(5) 0.0832(18) Uani 1 1 d . . .
H16A H 0.6009 0.4469 0.1598 0.125 Uiso 1 1 calc R . .
H16B H 0.4715 0.4370 0.0769 0.125 Uiso 1 1 calc R . .
H16C H 0.4336 0.4619 0.1859 0.125 Uiso 1 1 calc R . .
C17 C 0.8176(5) 0.9155(4) 0.2787(3) 0.0439(10) Uani 1 1 d . . .
C18 C 0.8992(6) 0.8980(5) 0.3597(3) 0.0601(13) Uani 1 1 d . . .
H18A H 1.0030 0.8931 0.3569 0.072 Uiso 1 1 calc R . .
C19 C 0.8289(7) 0.8875(6) 0.4469(4) 0.0748(16) Uani 1 1 d . . .
H19A H 0.8853 0.8745 0.5015 0.090 Uiso 1 1 calc R . .
C20 C 0.6769(8) 0.8964(6) 0.4517(4) 0.0822(18) Uani 1 1 d . . .
H20A H 0.6294 0.8896 0.5095 0.099 Uiso 1 1 calc R . .
C21 C 0.5955(7) 0.9153(7) 0.3714(4) 0.0822(18) Uani 1 1 d . . .
H21A H 0.4919 0.9210 0.3745 0.099 Uiso 1 1 calc R . .
C22 C 0.6647(6) 0.9261(5) 0.2857(4) 0.0596(13) Uani 1 1 d . . .
H22A H 0.6080 0.9408 0.2318 0.072 Uiso 1 1 calc R . .
O2 O 0.285(3) 0.5308(17) 0.4802(17) 0.463(15) Uani 1 1 d D . .
C23 C 0.338(2) 0.572(2) 0.3966(15) 0.278(11) Uani 1 1 d D . .
H23A H 0.3205 0.5054 0.3421 0.333 Uiso 1 1 calc R . .
H23B H 0.4463 0.6098 0.4049 0.333 Uiso 1 1 calc R . .
C24 C 0.239(2) 0.668(2) 0.3850(11) 0.289(14) Uani 1 1 d D . .
H24A H 0.2920 0.7335 0.3509 0.346 Uiso 1 1 calc R . .
H24B H 0.1431 0.6295 0.3486 0.346 Uiso 1 1 calc R . .
C25 C 0.212(2) 0.7194(15) 0.4803(15) 0.255(9) Uani 1 1 d D . .
H25A H 0.1025 0.7072 0.4894 0.306 Uiso 1 1 calc R . .
H25B H 0.2543 0.8087 0.4928 0.306 Uiso 1 1 calc R . .
C26 C 0.288(3) 0.652(2) 0.5427(8) 0.288(11) Uani 1 1 d D . .
H26A H 0.2334 0.6405 0.6006 0.346 Uiso 1 1 calc R . .
H26B H 0.3934 0.6947 0.5616 0.346 Uiso 1 1 calc R . .

loop_
_atom_site_aniso_label
_atom_site_aniso_U_11
_atom_site_aniso_U_22
_atom_site_aniso_U_33
_atom_site_aniso_U_23
_atom_site_aniso_U_13
_atom_site_aniso_U_12
Y1 0.0402(3) 0.0341(2) 0.0433(3) 0.00429(16) 0.00540(16) 0.00761(16)
O1 0.0504(18) 0.0336(15) 0.0422(15) 0.0084(12) 0.0083(13) 0.0038(13)
N1 0.043(2) 0.0382(18) 0.0433(19) 0.0098(15) 0.0080(16) 0.0059(15)
N2 0.044(2) 0.0372(19) 0.048(2) 0.0102(16) 0.0045(16) 0.0007(16)
N3 0.051(3) 0.045(2) 0.080(3) 0.015(2) 0.019(2) -0.0001(18)
N4 0.062(3) 0.048(2) 0.072(3) 0.026(2) 0.010(2) 0.014(2)
C1 0.123(7) 0.061(4) 0.127(7) -0.045(5) -0.025(6) 0.036(4)
C2 0.094(5) 0.039(3) 0.130(6) 0.008(3) 0.037(5) 0.014(3)
C3 0.088(5) 0.062(3) 0.090(4) 0.006(3) 0.006(4) 0.044(3)
C4 0.065(4) 0.052(3) 0.163(7) 0.020(4) 0.052(5) 0.028(3)
C5 0.171(9) 0.081(5) 0.074(4) 0.005(4) 0.047(5) 0.071(6)
C6 0.063(4) 0.110(6) 0.115(6) -0.021(5) -0.029(4) 0.011(4)
C7 0.042(3) 0.088(5) 0.117(6) 0.048(4) 0.003(3) -0.001(3)
C8 0.057(4) 0.129(6) 0.080(4) -0.022(4) -0.015(3) 0.054(4)
C9 0.039(3) 0.062(4) 0.213(9) 0.069(5) -0.011(5) 0.008(3)
C10 0.065(5) 0.177(9) 0.069(4) 0.047(5) -0.001(3) 0.036(5)
C11 0.039(2) 0.035(2) 0.048(2) 0.0133(19) 0.0083(19) 0.0127(18)
C12 0.054(3) 0.036(2) 0.056(3) 0.005(2) 0.015(2) 0.008(2)
C13 0.063(4) 0.056(3) 0.109(5) 0.026(3) 0.013(3) 0.024(3)
C14 0.116(5) 0.066(4) 0.074(4) 0.037(3) 0.004(4) 0.006(3)
C15 0.059(4) 0.072(4) 0.110(5) 0.012(3) 0.016(3) 0.007(3)
C16 0.095(5) 0.047(3) 0.101(5) 0.011(3) 0.025(4) -0.011(3)
C17 0.048(3) 0.040(2) 0.042(2) 0.0061(19) 0.005(2) 0.0029(19)
C18 0.058(3) 0.073(3) 0.049(3) 0.011(2) 0.006(2) 0.007(3)
C19 0.079(4) 0.095(4) 0.049(3) 0.015(3) 0.003(3) 0.006(3)
C20 0.085(5) 0.107(5) 0.050(3) 0.011(3) 0.024(3) 0.000(4)
C21 0.063(4) 0.122(5) 0.063(4) 0.014(3) 0.022(3) 0.017(4)
C22 0.055(3) 0.072(3) 0.053(3) 0.010(2) 0.012(2) 0.010(3)
O2 0.71(4) 0.45(3) 0.32(2) 0.12(2) 0.20(3) 0.29(3)
C23 0.21(2) 0.42(3) 0.170(16) -0.034(18) 0.053(14) 0.03(2)
C24 0.177(16) 0.52(4) 0.148(14) 0.156(19) -0.056(12) -0.063(19)
C25 0.33(2) 0.28(2) 0.199(17) 0.115(17) 0.052(16) 0.106(16)
C26 0.48(3) 0.30(2) 0.132(12) 0.056(14) 0.106(16) 0.18(2)

loop_
_atom_type_symbol
_atom_type_description
_atom_type_scat_dispersion_real
_atom_type_scat_dispersion_imag
_atom_type_scat_source
C C 0.0033 0.0016 'International Tables Vol C Tables 4.2.6.8 and 6.1.1.4'
H H 0.0000 0.0000 'International Tables Vol C Tables 4.2.6.8 and 6.1.1.4'
N N 0.0061 0.0033 'International Tables Vol C Tables 4.2.6.8 and 6.1.1.4'
O O 0.0106 0.0060 'International Tables Vol C Tables 4.2.6.8 and 6.1.1.4'
Y Y -2.7962 3.5667 'International Tables Vol C Tables 4.2.6.8 and 6.1.1.4'

loop_
_geom_angle_atom_site_label_1
_geom_angle_atom_site_label_2
_geom_angle_atom_site_label_3
_geom_angle
_geom_angle_site_symmetry_1
_geom_angle_site_symmetry_3
_geom_angle_publ_flag
O1 Y1 O1 67.37(11) 2_775 . ?
O1 Y1 N1 121.09(11) 2_775 . ?
O1 Y1 N1 54.06(10) . . ?
O1 Y1 C2 84.63(19) 2_775 . ?
O1 Y1 C2 128.6(2) . . ?
N1 Y1 C2 126.20(17) . . ?
O1 Y1 C9 107.7(3) 2_775 . ?
O1 Y1 C9 91.3(2) . . ?
N1 Y1 C9 81.09(17) . . ?
C2 Y1 C9 139.3(2) . . ?
O1 Y1 C10 128.91(18) 2_775 . ?
O1 Y1 C10 117.2(3) . . ?
N1 Y1 C10 86.8(2) . . ?
C2 Y1 C10 114.0(3) . . ?
C9 Y1 C10 29.5(2) . . ?
O1 Y1 C1 114.0(3) 2_775 . ?
O1 Y1 C1 145.3(2) . . ?
N1 Y1 C1 110.5(3) . . ?
C2 Y1 C1 30.0(2) . . ?
C9 Y1 C1 118.7(3) . . ?
C10 Y1 C1 89.5(3) . . ?
O1 Y1 C5 128.52(18) 2_775 . ?
O1 Y1 C5 119.9(3) . . ?
N1 Y1 C5 81.3(2) . . ?
C2 Y1 C5 49.6(2) . . ?
C9 Y1 C5 122.0(3) . . ?
C10 Y1 C5 94.9(3) . . ?
C1 Y1 C5 30.1(2) . . ?
O1 Y1 C8 80.03(17) 2_775 . ?
O1 Y1 C8 94.24(18) . . ?
N1 Y1 C8 108.1(2) . . ?
C2 Y1 C8 123.4(3) . . ?
C9 Y1 C8 31.4(2) . . ?
C10 Y1 C8 49.5(2) . . ?
C1 Y1 C8 120.4(3) . . ?
C5 Y1 C8 140.9(3) . . ?
O1 Y1 C6 112.8(2) 2_775 . ?
O1 Y1 C6 138.59(19) . . ?
N1 Y1 C6 114.5(2) . . ?
C2 Y1 C6 91.4(3) . . ?
C9 Y1 C6 48.0(2) . . ?
C10 Y1 C6 28.3(2) . . ?
C1 Y1 C6 74.9(2) . . ?
C5 Y1 C6 93.0(3) . . ?
C8 Y1 C6 48.2(2) . . ?
O1 Y1 C3 79.60(16) 2_775 . ?
O1 Y1 C3 101.02(17) . . ?
N1 Y1 C3 104.14(18) . . ?
C2 Y1 C3 29.31(19) . . ?
C9 Y1 C3 167.5(3) . . ?
C10 Y1 C3 138.3(3) . . ?
C1 Y1 C3 48.8(2) . . ?
C5 Y1 C3 49.1(2) . . ?
C8 Y1 C3 147.4(3) . . ?
C6 Y1 C3 120.1(2) . . ?
O1 Y1 C7 84.93(18) 2_775 . ?
O1 Y1 C7 122.26(19) . . ?
N1 Y1 C7 130.04(15) . . ?
C2 Y1 C7 95.5(2) . . ?
C9 Y1 C7 49.31(18) . . ?
C10 Y1 C7 47.9(2) . . ?
C1 Y1 C7 91.8(3) . . ?
C5 Y1 C7 117.0(3) . . ?
C8 Y1 C7 29.4(2) . . ?
C6 Y1 C7 28.7(2) . . ?
C3 Y1 C7 123.3(2) . . ?
C11 O1 Y1 148.4(3) . 2_775 ?
C11 O1 Y1 97.7(2) . . ?
Y1 O1 Y1 112.63(11) 2_775 . ?
C11 N1 C17 122.9(4) . . ?
C11 N1 Y1 95.3(2) . . ?
C17 N1 Y1 139.6(3) . . ?
C12 N2 C11 124.0(4) . . ?
C12 N3 C15 119.5(4) . . ?
C12 N3 C16 122.7(5) . . ?
C15 N3 C16 115.9(5) . . ?
C12 N4 C13 121.2(4) . . ?
C12 N4 C14 122.8(5) . . ?
C13 N4 C14 115.0(5) . . ?
C2 C1 C5 107.9(7) . . ?
C2 C1 Y1 74.8(3) . . ?
C5 C1 Y1 75.3(4) . . ?
C3 C2 C1 108.2(7) . . ?
C3 C2 Y1 76.8(3) . . ?
C1 C2 Y1 75.2(4) . . ?
C2 C3 C4 109.5(6) . . ?
C2 C3 Y1 73.9(3) . . ?
C4 C3 Y1 76.2(3) . . ?
C3 C4 C5 106.4(6) . . ?
C3 C4 Y1 74.1(3) . . ?
C5 C4 Y1 73.1(3) . . ?
C1 C5 C4 107.9(7) . . ?
C1 C5 Y1 74.6(4) . . ?
C4 C5 Y1 76.9(3) . . ?
C10 C6 C7 111.0(7) . . ?
C10 C6 Y1 74.9(4) . . ?
C7 C6 Y1 76.2(4) . . ?
C6 C7 C8 108.5(7) . . ?
C6 C7 Y1 75.2(4) . . ?
C8 C7 Y1 74.6(3) . . ?
C7 C8 C9 105.3(6) . . ?
C7 C8 Y1 76.0(3) . . ?
C9 C8 Y1 73.5(3) . . ?
C10 C9 C8 105.9(6) . . ?
C10 C9 Y1 75.3(4) . . ?
C8 C9 Y1 75.0(3) . . ?
C6 C10 C9 109.3(7) . . ?
C6 C10 Y1 76.8(4) . . ?
C9 C10 Y1 75.1(4) . . ?
O1 C11 N1 112.8(4) . . ?
O1 C11 N2 117.6(4) . . ?
N1 C11 N2 129.5(4) . . ?
O1 C11 Y1 55.38(19) . . ?
N1 C11 Y1 57.5(2) . . ?
N2 C11 Y1 170.7(3) . . ?
N2 C12 N4 124.7(4) . . ?
N2 C12 N3 118.3(4) . . ?
N4 C12 N3 116.8(4) . . ?
C18 C17 C22 118.4(4) . . ?
C18 C17 N1 119.8(4) . . ?
C22 C17 N1 121.6(4) . . ?
C17 C18 C19 120.8(5) . . ?
C20 C19 C18 119.8(5) . . ?
C21 C20 C19 119.6(5) . . ?
C20 C21 C22 120.7(6) . . ?
C21 C22 C17 120.7(5) . . ?
C23 O2 C26 100.6(12) . . ?
O2 C23 C24 100.3(11) . . ?
C25 C24 C23 106.1(9) . . ?
C24 C25 C26 104.8(9) . . ?
C25 C26 O2 101.9(11) . . ?

loop_
_geom_bond_atom_site_label_1
_geom_bond_atom_site_label_2
_geom_bond_distance
_geom_bond_site_symmetry_2
_geom_bond_publ_flag
Y1 O1 2.278(3) 2_775 ?
Y1 O1 2.377(3) . ?
Y1 N1 2.426(3) . ?
Y1 C2 2.637(6) . ?
Y1 C9 2.640(5) . ?
Y1 C10 2.642(6) . ?
Y1 C1 2.643(6) . ?
Y1 C5 2.651(6) . ?
Y1 C8 2.659(5) . ?
Y1 C6 2.664(6) . ?
Y1 C3 2.673(5) . ?
Y1 C7 2.676(6) . ?
O1 C11 1.309(5) . ?
O1 Y1 2.278(3) 2_775 ?
N1 C11 1.312(5) . ?
N1 C17 1.420(5) . ?
N2 C12 1.311(5) . ?
N2 C11 1.355(5) . ?
N3 C12 1.364(6) . ?
N3 C15 1.443(7) . ?
N3 C16 1.457(6) . ?
N4 C12 1.360(6) . ?
N4 C13 1.448(7) . ?
N4 C14 1.452(6) . ?
C1 C2 1.368(10) . ?
C1 C5 1.373(11) . ?
C2 C3 1.344(9) . ?
C3 C4 1.376(9) . ?
C4 C5 1.386(10) . ?
C6 C10 1.298(11) . ?
C6 C7 1.323(10) . ?
C7 C8 1.353(9) . ?
C8 C9 1.436(10) . ?
C9 C10 1.346(11) . ?
C17 C18 1.363(6) . ?
C17 C22 1.382(7) . ?
C18 C19 1.397(7) . ?
C19 C20 1.367(8) . ?
C20 C21 1.360(8) . ?
C21 C22 1.374(7) . ?
O2 C23 1.376(15) . ?
O2 C26 1.480(15) . ?
C23 C24 1.488(15) . ?
C24 C25 1.419(14) . ?
C25 C26 1.427(14) . ?
